data_1518396
loop_
_publ_author_name
'Badillo, Joseph J.'
'Ribeiro, Carlos J. A.'
'Olmstead, Marilyn M.'
'Franz, Annaliese K.'

_publ_section_title
;
 Titanium(IV)-catalyzed stereoselective synthesis of
 spirooxindole-1-pyrrolines.
;
_journal_issue 24
_journal_name_full 'Organic letters'
_journal_page_first 6270
_journal_page_last 6273
_journal_paper_doi 10.1021/ol5028128
_journal_volume 16
_journal_year 2014
_chemical_formula_moiety 'C25 H23 F N2 O7'
_chemical_formula_sum 'C25 H23 F N2 O7'
_chemical_formula_weight 482.45
_chemical_name_common trans-3a
_chemical_name_systematic
;
 racemic 4'-ethyl 5'-methyl(3R,4'S,5'S)-1-acetyl-5-fluoro-2'-(4-methyoxyphenyl)-
2-oxo-4'5'-dihydrospiro[indoline-3,3'-pyrrole]-4'5'-dicarboxylate
;
_space_group_crystal_system monoclinic
_space_group_IT_number 15
_space_group_name_Hall '-C 2yc'
_space_group_name_H-M_alt 'C 1 2/c 1'
_symmetry_space_group_name_Hall '-C 2yc'
_symmetry_space_group_name_H-M 'C 1 2/c 1'
_atom_sites_solution_hydrogens geom
_atom_sites_solution_primary direct
_atom_sites_solution_secondary difmap
_audit_creation_method SHELXL-2013
_cell_angle_alpha 90
_cell_angle_beta 100.167(3)
_cell_angle_gamma 90
_cell_formula_units_Z 16
_cell_length_a 31.188(9)
_cell_length_b 10.623(3)
_cell_length_c 28.223(8)
_cell_measurement_reflns_used 9963
_cell_measurement_temperature 90(2)
_cell_measurement_theta_max 27.6
_cell_measurement_theta_min 2.9
_cell_volume 9204(5)
_computing_cell_refinement 'SAINT (Bruker, v6.45A)'
_computing_data_collection 'SMART (Bruker, v5.054)'
_computing_data_reduction 'SAINT (Bruker, v6.45A)'
_computing_molecular_graphics 'XP (Sheldrick, 1997)'
_computing_publication_material 'SHELXL-2013 (Sheldrick, 2013)'
_computing_structure_refinement 'SHELXL-2013 (Sheldrick, 2013)'
_computing_structure_solution 'SHELXS-97 (Sheldrick, 2008)'
_diffrn_ambient_temperature 90(2)
_diffrn_detector_area_resol_mean 8.3
_diffrn_measured_fraction_theta_full 0.998
_diffrn_measured_fraction_theta_max 0.992
_diffrn_measurement_device_type 'Bruker SMART 1000'
_diffrn_measurement_method \w
_diffrn_radiation_type MoK\a
_diffrn_radiation_wavelength 0.71073
_diffrn_reflns_av_R_equivalents 0.0295
_diffrn_reflns_av_unetI/netI 0.0252
_diffrn_reflns_Laue_measured_fraction_full 0.998
_diffrn_reflns_Laue_measured_fraction_max 0.992
_diffrn_reflns_limit_h_max 40
_diffrn_reflns_limit_h_min -40
_diffrn_reflns_limit_k_max 13
_diffrn_reflns_limit_k_min -13
_diffrn_reflns_limit_l_max 36
_diffrn_reflns_limit_l_min -36
_diffrn_reflns_number 42994
_diffrn_reflns_point_group_measured_fraction_full 0.998
_diffrn_reflns_point_group_measured_fraction_max 0.992
_diffrn_reflns_theta_full 25.242
_diffrn_reflns_theta_max 27.569
_diffrn_reflns_theta_min 2.797
_diffrn_source 'fine-focus sealed tube'
_exptl_absorpt_coefficient_mu 0.108
_exptl_absorpt_correction_T_max 0.746
_exptl_absorpt_correction_T_min 0.657
_exptl_absorpt_correction_type multi-scan
_exptl_absorpt_process_details 'SADABS (Sheldrick, 2012)'
_exptl_crystal_colour colorless
_exptl_crystal_density_diffrn 1.393
_exptl_crystal_description block
_exptl_crystal_F_000 4032
_exptl_crystal_size_max 1.193
_exptl_crystal_size_mid 1.139
_exptl_crystal_size_min 0.963
_refine_diff_density_max 0.326
_refine_diff_density_min -0.261
_refine_diff_density_rms 0.042
_refine_ls_extinction_method none
_refine_ls_goodness_of_fit_ref 1.058
_refine_ls_hydrogen_treatment constr
_refine_ls_matrix_type full
_refine_ls_number_parameters 639
_refine_ls_number_reflns 10567
_refine_ls_number_restraints 0
_refine_ls_restrained_S_all 1.058
_refine_ls_R_factor_all 0.0533
_refine_ls_R_factor_gt 0.0413
_refine_ls_shift/su_max 0.001
_refine_ls_shift/su_mean 0.000
_refine_ls_structure_factor_coef Fsqd
_refine_ls_weighting_details 'w=1/[\s^2^(Fo^2^)+(0.0557P)^2^+4.7822P] where P=(Fo^2^+2Fc^2^)/3'
_refine_ls_weighting_scheme calc
_refine_ls_wR_factor_gt 0.1060
_refine_ls_wR_factor_ref 0.1114
_reflns_Friedel_coverage 0.000
_reflns_number_gt 8509
_reflns_number_total 10567
_reflns_threshold_expression 'I > 2\s(I)'
_cod_data_source_file ol5028128_si_002.cif
_cod_data_source_block sw03
_cod_depositor_comments 'Adding full bibliography for 1518396--1518398.cif.'
_cod_original_cell_volume 9204(4)
_cod_database_code 1518396
_shelx_space_group_comment
;
The symmetry employed for this shelxl refinement is uniquely defined
by the following loop, which should always be used as a source of
symmetry information in preference to the above space-group names.
They are only intended as comments.
;
_shelx_estimated_absorpt_t_min 0.882
_shelx_estimated_absorpt_t_max 0.903
_shelxl_version_number 2013-4

loop_
_space_group_symop_operation_xyz
'x, y, z'
'-x, y, -z+1/2'
'x+1/2, y+1/2, z'
'-x+1/2, y+1/2, -z+1/2'
'-x, -y, -z'
'x, -y, z-1/2'
'-x+1/2, -y+1/2, -z'
'x+1/2, -y+1/2, z-1/2'

loop_
_atom_site_label
_atom_site_type_symbol
_atom_site_fract_x
_atom_site_fract_y
_atom_site_fract_z
_atom_site_U_iso_or_equiv
_atom_site_adp_type
_atom_site_occupancy
_atom_site_site_symmetry_order
_atom_site_calc_flag
_atom_site_refinement_flags_posn
_atom_site_refinement_flags_adp
F1 F 0.25112(3) 0.17368(8) 0.06526(4) 0.0413(2) Uani 1 1 d . .
O1 O 0.26169(3) 0.77929(10) 0.05576(4) 0.0352(2) Uani 1 1 d . .
O2 O 0.12746(3) 0.73811(9) 0.01597(4) 0.0313(2) Uani 1 1 d . .
O3 O 0.13021(3) 0.41986(10) 0.15188(3) 0.0328(2) Uani 1 1 d . .
O4 O 0.16659(3) 0.58731(9) 0.12990(3) 0.0265(2) Uani 1 1 d . .
O5 O 0.12511(4) 0.52892(12) -0.20604(4) 0.0446(3) Uani 1 1 d . .
O6 O 0.02067(3) 0.49418(11) 0.07292(5) 0.0444(3) Uani 1 1 d . .
O7 O 0.01837(3) 0.28613(10) 0.05879(4) 0.0320(2) Uani 1 1 d . .
N1 N 0.19908(3) 0.66690(10) 0.03859(4) 0.0225(2) Uani 1 1 d . .
N2 N 0.08170(3) 0.38684(10) 0.00047(4) 0.0234(2) Uani 1 1 d . .
C1 C 0.21851(4) 0.54497(12) 0.04638(4) 0.0217(2) Uani 1 1 d . .
C2 C 0.26223(4) 0.51182(14) 0.05588(5) 0.0288(3) Uani 1 1 d . .
H2 H 0.2844 0.5738 0.0580 0.035 Uiso 1 1 calc R U
C3 C 0.27243(4) 0.38437(14) 0.06212(5) 0.0319(3) Uani 1 1 d . .
H3 H 0.3020 0.3583 0.0686 0.038 Uiso 1 1 calc R U
C4 C 0.23985(4) 0.29667(13) 0.05887(5) 0.0280(3) Uani 1 1 d . .
C5 C 0.19590(4) 0.32749(12) 0.04946(4) 0.0236(3) Uani 1 1 d . .
H5 H 0.1739 0.2650 0.0474 0.028 Uiso 1 1 calc R U
C6 C 0.18592(4) 0.45380(12) 0.04321(4) 0.0205(2) Uani 1 1 d . .
C7 C 0.14193(4) 0.51626(12) 0.03222(4) 0.0203(2) Uani 1 1 d . .
C8 C 0.15347(4) 0.65490(12) 0.02694(4) 0.0225(3) Uani 1 1 d . .
C9 C 0.22220(4) 0.78140(13) 0.04768(5) 0.0276(3) Uani 1 1 d . .
C10 C 0.19607(6) 0.89860(14) 0.04909(7) 0.0422(4) Uani 1 1 d . .
H10A H 0.2157 0.9699 0.0583 0.063 Uiso 1 1 calc R U
H10B H 0.1768 0.8888 0.0727 0.063 Uiso 1 1 calc R U
H10C H 0.1786 0.9141 0.0172 0.063 Uiso 1 1 calc R U
C11 C 0.11159(4) 0.45716(12) -0.01103(4) 0.0209(2) Uani 1 1 d . .
C12 C 0.08393(4) 0.38909(12) 0.05323(4) 0.0227(3) Uani 1 1 d . .
H12 H 0.0980 0.3102 0.0678 0.027 Uiso 1 1 calc R U
C13 C 0.11234(4) 0.50279(12) 0.07110(4) 0.0217(2) Uani 1 1 d . .
H13 H 0.0929 0.5783 0.0686 0.026 Uiso 1 1 calc R U
C14 C 0.13687(4) 0.49604(12) 0.12227(4) 0.0231(3) Uani 1 1 d . .
C15 C 0.19597(4) 0.58898(14) 0.17649(4) 0.0281(3) Uani 1 1 d . .
H15A H 0.2092 0.5050 0.1838 0.034 Uiso 1 1 calc R U
H15B H 0.1798 0.6120 0.2024 0.034 Uiso 1 1 calc R U
C16 C 0.23056(5) 0.68505(16) 0.17287(5) 0.0387(4) Uani 1 1 d . .
H16A H 0.2511 0.6886 0.2034 0.058 Uiso 1 1 calc R U
H16B H 0.2170 0.7678 0.1659 0.058 Uiso 1 1 calc R U
H16C H 0.2461 0.6614 0.1469 0.058 Uiso 1 1 calc R U
C17 C 0.11726(4) 0.47476(12) -0.06150(4) 0.0220(3) Uani 1 1 d . .
C18 C 0.08213(4) 0.44855(14) -0.09881(5) 0.0281(3) Uani 1 1 d . .
H18 H 0.0556 0.4176 -0.0913 0.034 Uiso 1 1 calc R U
C19 C 0.08599(5) 0.46750(15) -0.14625(5) 0.0338(3) Uani 1 1 d . .
H19 H 0.0619 0.4510 -0.1711 0.041 Uiso 1 1 calc R U
C20 C 0.12513(5) 0.51080(14) -0.15799(5) 0.0288(3) Uani 1 1 d . .
C21 C 0.16053(4) 0.53444(13) -0.12170(5) 0.0281(3) Uani 1 1 d . .
H21 H 0.1875 0.5617 -0.1294 0.034 Uiso 1 1 calc R U
C22 C 0.15600(4) 0.51760(13) -0.07383(5) 0.0260(3) Uani 1 1 d . .
H22 H 0.1800 0.5358 -0.0490 0.031 Uiso 1 1 calc R U
C23 C 0.16478(5) 0.56160(15) -0.22112(5) 0.0379(3) Uani 1 1 d . .
H23A H 0.1596 0.5718 -0.2562 0.057 Uiso 1 1 calc R U
H23B H 0.1863 0.4948 -0.2118 0.057 Uiso 1 1 calc R U
H23C H 0.1758 0.6408 -0.2058 0.057 Uiso 1 1 calc R U
C24 C 0.03771(4) 0.39850(13) 0.06339(5) 0.0263(3) Uani 1 1 d . .
C25 C -0.02751(5) 0.28453(17) 0.06195(6) 0.0414(4) Uani 1 1 d . .
H25A H -0.0378 0.1973 0.0612 0.062 Uiso 1 1 calc R U
H25B H -0.0440 0.3308 0.0346 0.062 Uiso 1 1 calc R U
H25C H -0.0317 0.3244 0.0921 0.062 Uiso 1 1 calc R U
F2 F 0.00618(3) 1.34727(9) 0.18572(5) 0.0638(3) Uani 1 1 d . .
O8 O -0.01075(4) 0.74694(12) 0.19128(6) 0.0648(4) Uani 1 1 d . .
O9 O 0.12457(3) 0.77006(9) 0.21288(4) 0.0332(2) Uani 1 1 d . .
O10 O 0.12769(3) 1.11279(9) 0.09209(3) 0.0313(2) Uani 1 1 d . .
O11 O 0.08919(3) 0.94471(10) 0.10912(3) 0.0304(2) Uani 1 1 d . .
O12 O 0.11459(4) 0.98763(10) 0.44586(3) 0.0363(2) Uani 1 1 d . .
O13 O 0.23501(4) 1.04576(12) 0.17382(5) 0.0505(3) Uani 1 1 d . .
O14 O 0.23189(3) 1.25192(10) 0.18918(4) 0.0389(3) Uani 1 1 d . .
N3 N 0.05363(4) 0.84984(10) 0.20209(4) 0.0256(2) Uani 1 1 d . .
N4 N 0.17033(3) 1.12544(11) 0.24548(4) 0.0263(2) Uani 1 1 d . .
C26 C 0.03557(4) 0.97387(13) 0.19669(4) 0.0247(3) Uani 1 1 d . .
C27 C -0.00792(4) 1.01056(15) 0.18912(5) 0.0328(3) Uani 1 1 d . .
H27 H -0.0307 0.9501 0.1865 0.039 Uiso 1 1 calc R U
C28 C -0.01698(5) 1.13821(16) 0.18548(6) 0.0392(4) Uani 1 1 d . .
H28 H -0.0463 1.1666 0.1803 0.047 Uiso 1 1 calc R U
C29 C 0.01640(5) 1.22342(15) 0.18934(6) 0.0388(4) Uani 1 1 d . .
C30 C 0.05994(4) 1.18950(13) 0.19692(5) 0.0312(3) Uani 1 1 d . .
H30 H 0.0825 1.2506 0.1997 0.037 Uiso 1 1 calc R U
C31 C 0.06884(4) 1.06186(12) 0.20018(4) 0.0231(3) Uani 1 1 d . .
C32 C 0.11216(4) 0.99576(12) 0.20852(4) 0.0221(3) Uani 1 1 d . .
C33 C 0.09928(4) 0.85676(12) 0.20863(4) 0.0241(3) Uani 1 1 d . .
C34 C 0.02846(5) 0.73808(15) 0.19876(6) 0.0407(4) Uani 1 1 d . .
C35 C 0.05182(7) 0.61611(17) 0.20471(10) 0.0738(7) Uani 1 1 d . .
H35A H 0.0308 0.5476 0.2048 0.111 Uiso 1 1 calc R U
H35B H 0.0724 0.6160 0.2353 0.111 Uiso 1 1 calc R U
H35C H 0.0677 0.6040 0.1781 0.111 Uiso 1 1 calc R U
C36 C 0.14130(4) 1.04805(12) 0.25421(4) 0.0232(3) Uani 1 1 d . .
C37 C 0.16891(4) 1.13467(13) 0.19275(5) 0.0252(3) Uani 1 1 d . .
H37 H 0.1537 1.2139 0.1802 0.030 Uiso 1 1 calc R U
C38 C 0.14244(4) 1.02030(13) 0.17131(4) 0.0239(3) Uani 1 1 d . .
H38 H 0.1629 0.9473 0.1726 0.029 Uiso 1 1 calc R U
C39 C 0.11931(4) 1.03414(13) 0.11979(5) 0.0241(3) Uani 1 1 d . .
C40 C 0.06203(5) 0.94858(15) 0.06109(5) 0.0334(3) Uani 1 1 d . .
H40A H 0.0792 0.9235 0.0363 0.040 Uiso 1 1 calc R U
H40B H 0.0505 1.0346 0.0537 0.040 Uiso 1 1 calc R U
C41 C 0.02536(6) 0.8575(2) 0.06213(6) 0.0519(5) Uani 1 1 d . .
H41A H 0.0062 0.8566 0.0306 0.078 Uiso 1 1 calc R U
H41B H 0.0087 0.8836 0.0868 0.078 Uiso 1 1 calc R U
H41C H 0.0373 0.7730 0.0696 0.078 Uiso 1 1 calc R U
C42 C 0.13321(4) 1.02617(13) 0.30381(4) 0.0237(3) Uani 1 1 d . .
C43 C 0.13953(5) 1.12617(13) 0.33703(5) 0.0295(3) Uani 1 1 d . .
H43 H 0.1488 1.2057 0.3272 0.035 Uiso 1 1 calc R U
C44 C 0.13250(5) 1.11106(13) 0.38358(5) 0.0311(3) Uani 1 1 d . .
H44 H 0.1364 1.1802 0.4053 0.037 Uiso 1 1 calc R U
C45 C 0.11965(4) 0.99418(13) 0.39888(5) 0.0265(3) Uani 1 1 d . .
C46 C 0.11333(4) 0.89341(13) 0.36671(5) 0.0257(3) Uani 1 1 d . .
H46 H 0.1046 0.8136 0.3768 0.031 Uiso 1 1 calc R U
C47 C 0.11993(4) 0.91074(13) 0.31956(5) 0.0248(3) Uani 1 1 d . .
H47 H 0.1153 0.8421 0.2977 0.030 Uiso 1 1 calc R U
C48 C 0.10380(5) 0.86742(14) 0.46334(5) 0.0340(3) Uani 1 1 d . .
H48A H 0.1026 0.8737 0.4977 0.051 Uiso 1 1 calc R U
H48B H 0.1260 0.8058 0.4585 0.051 Uiso 1 1 calc R U
H48C H 0.0754 0.8404 0.4457 0.051 Uiso 1 1 calc R U
C49 C 0.21544(4) 1.13641(14) 0.18348(5) 0.0287(3) Uani 1 1 d . .
C50 C 0.27747(5) 1.26686(18) 0.18622(6) 0.0447(4) Uani 1 1 d . .
H50A H 0.2834 1.3554 0.1801 0.067 Uiso 1 1 calc R U
H50B H 0.2844 1.2148 0.1599 0.067 Uiso 1 1 calc R U
H50C H 0.2954 1.2405 0.2167 0.067 Uiso 1 1 calc R U

loop_
_atom_site_aniso_label
_atom_site_aniso_U_11
_atom_site_aniso_U_22
_atom_site_aniso_U_33
_atom_site_aniso_U_23
_atom_site_aniso_U_13
_atom_site_aniso_U_12
F1 0.0308(4) 0.0270(4) 0.0636(6) 0.0039(4) 0.0020(4) 0.0073(4)
O1 0.0294(5) 0.0355(6) 0.0402(6) -0.0027(4) 0.0046(4) -0.0135(4)
O2 0.0274(5) 0.0242(5) 0.0408(6) 0.0031(4) 0.0015(4) 0.0024(4)
O3 0.0372(5) 0.0350(6) 0.0263(5) 0.0044(4) 0.0058(4) -0.0048(4)
O4 0.0262(5) 0.0319(5) 0.0204(4) -0.0004(4) 0.0012(3) -0.0041(4)
O5 0.0417(6) 0.0709(8) 0.0204(5) 0.0032(5) 0.0035(4) -0.0034(6)
O6 0.0276(5) 0.0372(6) 0.0726(8) -0.0074(5) 0.0208(5) 0.0006(5)
O7 0.0222(5) 0.0344(5) 0.0406(5) -0.0001(4) 0.0089(4) -0.0064(4)
N1 0.0218(5) 0.0226(5) 0.0231(5) -0.0001(4) 0.0037(4) -0.0039(4)
N2 0.0192(5) 0.0250(6) 0.0258(5) -0.0009(4) 0.0037(4) -0.0013(4)
C1 0.0212(6) 0.0243(6) 0.0198(5) -0.0005(5) 0.0037(4) -0.0032(5)
C2 0.0199(6) 0.0323(7) 0.0335(7) 0.0003(6) 0.0034(5) -0.0057(5)
C3 0.0179(6) 0.0377(8) 0.0390(8) 0.0011(6) 0.0023(5) 0.0034(6)
C4 0.0262(7) 0.0246(7) 0.0325(7) 0.0013(5) 0.0029(5) 0.0035(5)
C5 0.0217(6) 0.0240(6) 0.0246(6) -0.0003(5) 0.0026(5) -0.0026(5)
C6 0.0168(5) 0.0261(6) 0.0185(5) -0.0012(5) 0.0031(4) -0.0014(5)
C7 0.0186(6) 0.0215(6) 0.0204(6) 0.0008(4) 0.0027(4) -0.0017(5)
C8 0.0228(6) 0.0238(6) 0.0209(6) -0.0010(5) 0.0038(5) -0.0020(5)
C9 0.0314(7) 0.0280(7) 0.0239(6) -0.0010(5) 0.0062(5) -0.0095(6)
C10 0.0430(9) 0.0255(8) 0.0584(10) -0.0072(7) 0.0097(7) -0.0091(7)
C11 0.0169(5) 0.0208(6) 0.0241(6) -0.0009(5) 0.0019(4) 0.0008(5)
C12 0.0185(6) 0.0239(6) 0.0260(6) 0.0007(5) 0.0047(5) -0.0002(5)
C13 0.0184(6) 0.0234(6) 0.0242(6) 0.0007(5) 0.0059(5) 0.0002(5)
C14 0.0208(6) 0.0264(6) 0.0232(6) -0.0014(5) 0.0074(5) 0.0019(5)
C15 0.0284(7) 0.0340(7) 0.0201(6) -0.0013(5) -0.0010(5) 0.0013(6)
C16 0.0326(8) 0.0497(10) 0.0302(7) -0.0011(6) -0.0041(6) -0.0089(7)
C17 0.0220(6) 0.0212(6) 0.0222(6) -0.0004(5) 0.0024(5) 0.0004(5)
C18 0.0209(6) 0.0341(7) 0.0285(6) -0.0013(5) 0.0018(5) -0.0046(6)
C19 0.0270(7) 0.0465(9) 0.0250(7) -0.0028(6) -0.0038(5) -0.0038(6)
C20 0.0322(7) 0.0327(7) 0.0212(6) -0.0002(5) 0.0036(5) 0.0009(6)
C21 0.0261(6) 0.0333(7) 0.0256(6) -0.0004(5) 0.0061(5) -0.0047(6)
C22 0.0226(6) 0.0320(7) 0.0223(6) -0.0004(5) 0.0008(5) -0.0036(5)
C23 0.0522(9) 0.0387(8) 0.0258(7) 0.0013(6) 0.0152(6) 0.0083(7)
C24 0.0207(6) 0.0310(7) 0.0276(6) 0.0020(5) 0.0051(5) -0.0025(5)
C25 0.0236(7) 0.0496(10) 0.0530(9) -0.0045(8) 0.0122(6) -0.0103(7)
F2 0.0399(6) 0.0320(5) 0.1142(10) 0.0026(6) -0.0006(6) 0.0120(4)
O8 0.0348(7) 0.0430(7) 0.1115(12) 0.0038(7) -0.0012(7) -0.0198(6)
O9 0.0337(5) 0.0268(5) 0.0396(5) 0.0010(4) 0.0082(4) 0.0044(4)
O10 0.0350(5) 0.0318(5) 0.0279(5) 0.0040(4) 0.0076(4) -0.0033(4)
O11 0.0293(5) 0.0358(5) 0.0249(5) 0.0001(4) 0.0017(4) -0.0084(4)
O12 0.0534(7) 0.0321(5) 0.0243(5) 0.0007(4) 0.0098(4) -0.0005(5)
O13 0.0275(6) 0.0462(7) 0.0816(9) -0.0036(6) 0.0197(6) -0.0012(5)
O14 0.0248(5) 0.0403(6) 0.0518(6) 0.0052(5) 0.0074(4) -0.0105(5)
N3 0.0247(5) 0.0240(6) 0.0278(5) -0.0011(4) 0.0036(4) -0.0062(5)
N4 0.0205(5) 0.0305(6) 0.0275(6) 0.0006(4) 0.0033(4) -0.0037(5)
C26 0.0228(6) 0.0275(7) 0.0237(6) -0.0005(5) 0.0035(5) -0.0050(5)
C27 0.0207(6) 0.0396(8) 0.0374(7) -0.0008(6) 0.0030(5) -0.0049(6)
C28 0.0199(7) 0.0450(9) 0.0513(9) 0.0013(7) 0.0022(6) 0.0053(6)
C29 0.0312(8) 0.0293(8) 0.0538(9) 0.0015(7) 0.0013(7) 0.0067(6)
C30 0.0250(7) 0.0260(7) 0.0418(8) 0.0019(6) 0.0033(6) -0.0034(6)
C31 0.0178(6) 0.0276(7) 0.0234(6) 0.0009(5) 0.0025(5) -0.0021(5)
C32 0.0187(6) 0.0241(6) 0.0235(6) 0.0014(5) 0.0038(5) -0.0018(5)
C33 0.0250(6) 0.0260(7) 0.0213(6) -0.0004(5) 0.0047(5) -0.0029(5)
C34 0.0373(8) 0.0313(8) 0.0509(9) -0.0002(7) 0.0007(7) -0.0135(7)
C35 0.0549(12) 0.0261(9) 0.134(2) -0.0014(11) -0.0008(13) -0.0131(9)
C36 0.0184(6) 0.0233(6) 0.0272(6) 0.0008(5) 0.0024(5) 0.0005(5)
C37 0.0195(6) 0.0288(7) 0.0271(6) 0.0026(5) 0.0038(5) -0.0020(5)
C38 0.0188(6) 0.0269(7) 0.0264(6) 0.0018(5) 0.0055(5) -0.0013(5)
C39 0.0207(6) 0.0263(7) 0.0267(6) -0.0016(5) 0.0077(5) 0.0008(5)
C40 0.0314(7) 0.0432(8) 0.0241(6) -0.0051(6) 0.0005(5) -0.0015(6)
C41 0.0393(9) 0.0750(13) 0.0387(9) -0.0123(8) -0.0003(7) -0.0190(9)
C42 0.0167(6) 0.0289(7) 0.0247(6) 0.0011(5) 0.0016(5) -0.0003(5)
C43 0.0309(7) 0.0267(7) 0.0306(7) 0.0024(5) 0.0043(5) -0.0044(6)
C44 0.0365(7) 0.0273(7) 0.0285(7) -0.0031(5) 0.0027(6) -0.0013(6)
C45 0.0241(6) 0.0318(7) 0.0230(6) 0.0022(5) 0.0023(5) 0.0026(6)
C46 0.0234(6) 0.0263(7) 0.0265(6) 0.0039(5) 0.0018(5) -0.0017(5)
C47 0.0209(6) 0.0276(7) 0.0250(6) -0.0008(5) 0.0015(5) -0.0011(5)
C48 0.0418(8) 0.0359(8) 0.0256(7) 0.0049(6) 0.0098(6) 0.0015(7)
C49 0.0218(6) 0.0361(8) 0.0279(6) 0.0058(6) 0.0032(5) -0.0034(6)
C50 0.0250(7) 0.0564(11) 0.0523(9) 0.0116(8) 0.0056(6) -0.0152(7)

loop_
_atom_type_symbol
_atom_type_description
_atom_type_scat_dispersion_real
_atom_type_scat_dispersion_imag
_atom_type_scat_source
C C 0.0033 0.0016 'International Tables Vol C Tables 4.2.6.8 and 6.1.1.4'
H H 0.0000 0.0000 'International Tables Vol C Tables 4.2.6.8 and 6.1.1.4'
N N 0.0061 0.0033 'International Tables Vol C Tables 4.2.6.8 and 6.1.1.4'
O O 0.0106 0.0060 'International Tables Vol C Tables 4.2.6.8 and 6.1.1.4'
F F 0.0171 0.0103 'International Tables Vol C Tables 4.2.6.8 and 6.1.1.4'

loop_
_geom_angle_atom_site_label_1
_geom_angle_atom_site_label_2
_geom_angle_atom_site_label_3
_geom_angle
C14 O4 C15 117.47(10)
C20 O5 C23 118.87(11)
C24 O7 C25 116.04(12)
C8 N1 C9 125.59(11)
C8 N1 C1 109.69(10)
C9 N1 C1 124.22(11)
C11 N2 C12 109.81(10)
C2 C1 C6 121.06(12)
C2 C1 N1 129.39(12)
C6 C1 N1 109.55(11)
C1 C2 C3 117.72(12)
C1 C2 H2 121.1
C3 C2 H2 121.1
C4 C3 C2 120.12(12)
C4 C3 H3 119.9
C2 C3 H3 119.9
F1 C4 C3 118.32(12)
F1 C4 C5 118.44(12)
C3 C4 C5 123.24(13)
C6 C5 C4 116.49(12)
C6 C5 H5 121.8
C4 C5 H5 121.8
C5 C6 C1 121.38(11)
C5 C6 C7 129.10(11)
C1 C6 C7 109.52(11)
C6 C7 C8 102.87(10)
C6 C7 C11 113.17(10)
C8 C7 C11 115.94(10)
C6 C7 C13 116.43(10)
C8 C7 C13 109.61(10)
C11 C7 C13 99.39(9)
O2 C8 N1 126.95(12)
O2 C8 C7 124.97(11)
N1 C8 C7 108.05(10)
O1 C9 N1 119.13(13)
O1 C9 C10 123.48(13)
N1 C9 C10 117.32(12)
C9 C10 H10A 109.5
C9 C10 H10B 109.5
H10A C10 H10B 109.5
C9 C10 H10C 109.5
H10A C10 H10C 109.5
H10B C10 H10C 109.5
N2 C11 C17 122.31(11)
N2 C11 C7 114.20(11)
C17 C11 C7 123.44(11)
N2 C12 C24 108.25(10)
N2 C12 C13 105.45(10)
C24 C12 C13 113.49(11)
N2 C12 H12 109.8
C24 C12 H12 109.8
C13 C12 H12 109.8
C14 C13 C12 116.32(11)
C14 C13 C7 114.45(10)
C12 C13 C7 102.74(10)
C14 C13 H13 107.6
C12 C13 H13 107.6
C7 C13 H13 107.6
O3 C14 O4 125.15(12)
O3 C14 C13 124.96(12)
O4 C14 C13 109.89(10)
O4 C15 C16 106.88(11)
O4 C15 H15A 110.3
C16 C15 H15A 110.3
O4 C15 H15B 110.3
C16 C15 H15B 110.3
H15A C15 H15B 108.6
C15 C16 H16A 109.5
C15 C16 H16B 109.5
H16A C16 H16B 109.5
C15 C16 H16C 109.5
H16A C16 H16C 109.5
H16B C16 H16C 109.5
C22 C17 C18 118.25(12)
C22 C17 C11 122.63(11)
C18 C17 C11 119.11(11)
C19 C18 C17 120.50(12)
C19 C18 H18 119.8
C17 C18 H18 119.8
C18 C19 C20 120.49(12)
C18 C19 H19 119.8
C20 C19 H19 119.8
O5 C20 C21 124.45(13)
O5 C20 C19 115.67(12)
C21 C20 C19 119.87(12)
C20 C21 C22 119.18(12)
C20 C21 H21 120.4
C22 C21 H21 120.4
C17 C22 C21 121.68(12)
C17 C22 H22 119.2
C21 C22 H22 119.2
O5 C23 H23A 109.5
O5 C23 H23B 109.5
H23A C23 H23B 109.5
O5 C23 H23C 109.5
H23A C23 H23C 109.5
H23B C23 H23C 109.5
O6 C24 O7 124.75(12)
O6 C24 C12 124.74(12)
O7 C24 C12 110.49(11)
O7 C25 H25A 109.5
O7 C25 H25B 109.5
H25A C25 H25B 109.5
O7 C25 H25C 109.5
H25A C25 H25C 109.5
H25B C25 H25C 109.5
C39 O11 C40 117.25(11)
C45 O12 C48 117.08(11)
C49 O14 C50 117.16(13)
C33 N3 C34 126.10(12)
C33 N3 C26 109.67(10)
C34 N3 C26 124.16(12)
C36 N4 C37 109.81(10)
C31 C26 C27 121.26(13)
C31 C26 N3 109.73(11)
C27 C26 N3 129.01(12)
C28 C27 C26 117.79(13)
C28 C27 H27 121.1
C26 C27 H27 121.1
C29 C28 C27 119.93(13)
C29 C28 H28 120.0
C27 C28 H28 120.0
F2 C29 C28 118.10(14)
F2 C29 C30 118.43(14)
C28 C29 C30 123.46(14)
C31 C30 C29 116.42(13)
C31 C30 H30 121.8
C29 C30 H30 121.8
C30 C31 C26 121.12(12)
C30 C31 C32 129.20(12)
C26 C31 C32 109.67(12)
C31 C32 C33 102.82(10)
C31 C32 C36 110.06(10)
C33 C32 C36 117.49(10)
C31 C32 C38 116.90(10)
C33 C32 C38 110.75(10)
C36 C32 C38 99.54(10)
O9 C33 N3 127.13(12)
O9 C33 C32 124.77(12)
N3 C33 C32 108.09(11)
O8 C34 N3 118.58(15)
O8 C34 C35 123.41(15)
N3 C34 C35 118.01(14)
C34 C35 H35A 109.5
C34 C35 H35B 109.5
H35A C35 H35B 109.5
C34 C35 H35C 109.5
H35A C35 H35C 109.5
H35B C35 H35C 109.5
N4 C36 C42 121.78(11)
N4 C36 C32 113.75(11)
C42 C36 C32 123.95(11)
N4 C37 C49 108.24(10)
N4 C37 C38 105.21(10)
C49 C37 C38 113.95(11)
N4 C37 H37 109.8
C49 C37 H37 109.8
C38 C37 H37 109.8
C39 C38 C37 115.79(11)
C39 C38 C32 115.01(10)
C37 C38 C32 102.44(10)
C39 C38 H38 107.7
C37 C38 H38 107.7
C32 C38 H38 107.7
O10 C39 O11 124.97(12)
O10 C39 C38 124.79(12)
O11 C39 C38 110.21(11)
O11 C40 C41 106.35(12)
O11 C40 H40A 110.5
C41 C40 H40A 110.5
O11 C40 H40B 110.5
C41 C40 H40B 110.5
H40A C40 H40B 108.7
C40 C41 H41A 109.5
C40 C41 H41B 109.5
H41A C41 H41B 109.5
C40 C41 H41C 109.5
H41A C41 H41C 109.5
H41B C41 H41C 109.5
C47 C42 C43 117.82(12)
C47 C42 C36 123.29(12)
C43 C42 C36 118.88(12)
C44 C43 C42 121.30(13)
C44 C43 H43 119.3
C42 C43 H43 119.3
C43 C44 C45 120.05(13)
C43 C44 H44 120.0
C45 C44 H44 120.0
O12 C45 C46 124.48(12)
O12 C45 C44 115.76(12)
C46 C45 C44 119.76(12)
C47 C46 C45 119.49(12)
C47 C46 H46 120.3
C45 C46 H46 120.3
C42 C47 C46 121.57(12)
C42 C47 H47 119.2
C46 C47 H47 119.2
O12 C48 H48A 109.5
O12 C48 H48B 109.5
H48A C48 H48B 109.5
O12 C48 H48C 109.5
H48A C48 H48C 109.5
H48B C48 H48C 109.5
O13 C49 O14 124.67(13)
O13 C49 C37 124.78(13)
O14 C49 C37 110.52(12)
O14 C50 H50A 109.5
O14 C50 H50B 109.5
H50A C50 H50B 109.5
O14 C50 H50C 109.5
H50A C50 H50C 109.5
H50B C50 H50C 109.5

loop_
_geom_bond_atom_site_label_1
_geom_bond_atom_site_label_2
_geom_bond_distance
F1 C4 1.3567(16)
O1 C9 1.2125(17)
O2 C8 1.2027(16)
O3 C14 1.2073(16)
O4 C14 1.3324(16)
O4 C15 1.4641(15)
O5 C20 1.3696(16)
O5 C23 1.4205(19)
O6 C24 1.1992(17)
O7 C24 1.3334(17)
O7 C25 1.4495(17)
N1 C8 1.4082(16)
N1 C9 1.4142(17)
N1 C1 1.4305(17)
N2 C11 1.2803(16)
N2 C12 1.4783(16)
C1 C2 1.3878(18)
C1 C6 1.3954(17)
C2 C3 1.395(2)
C2 H2 0.9500
C3 C4 1.370(2)
C3 H3 0.9500
C4 C5 1.3886(18)
C5 C6 1.3817(18)
C5 H5 0.9500
C6 C7 1.5062(17)
C7 C8 1.5296(18)
C7 C11 1.5401(16)
C7 C13 1.5599(17)
C9 C10 1.492(2)
C10 H10A 0.9800
C10 H10B 0.9800
C10 H10C 0.9800
C11 C17 1.4780(17)
C12 C24 1.5222(18)
C12 C13 1.5298(18)
C12 H12 1.0000
C13 C14 1.5120(17)
C13 H13 1.0000
C15 C16 1.502(2)
C15 H15A 0.9900
C15 H15B 0.9900
C16 H16A 0.9800
C16 H16B 0.9800
C16 H16C 0.9800
C17 C22 1.3915(18)
C17 C18 1.4069(17)
C18 C19 1.3801(19)
C18 H18 0.9500
C19 C20 1.398(2)
C19 H19 0.9500
C20 C21 1.3900(19)
C21 C22 1.3945(18)
C21 H21 0.9500
C22 H22 0.9500
C23 H23A 0.9800
C23 H23B 0.9800
C23 H23C 0.9800
C25 H25A 0.9800
C25 H25B 0.9800
C25 H25C 0.9800
F2 C29 1.3533(18)
O8 C34 1.207(2)
O9 C33 1.2049(16)
O10 C39 1.2041(16)
O11 C39 1.3328(16)
O11 C40 1.4668(16)
O12 C45 1.3645(16)
O12 C48 1.4305(18)
O13 C49 1.1971(19)
O14 C49 1.3289(18)
O14 C50 1.4474(18)
N3 C33 1.4049(17)
N3 C34 1.4172(18)
N3 C26 1.4305(18)
N4 C36 1.2788(17)
N4 C37 1.4842(17)
C26 C31 1.3871(18)
C26 C27 1.3908(19)
C27 C28 1.385(2)
C27 H27 0.9500
C28 C29 1.369(2)
C28 H28 0.9500
C29 C30 1.384(2)
C30 C31 1.384(2)
C30 H30 0.9500
C31 C32 1.5038(17)
C32 C33 1.5304(18)
C32 C36 1.5440(17)
C32 C38 1.5535(17)
C34 C35 1.481(3)
C35 H35A 0.9800
C35 H35B 0.9800
C35 H35C 0.9800
C36 C42 1.4839(18)
C37 C49 1.5195(18)
C37 C38 1.5322(18)
C37 H37 1.0000
C38 C39 1.5119(17)
C38 H38 1.0000
C40 C41 1.502(2)
C40 H40A 0.9900
C40 H40B 0.9900
C41 H41A 0.9800
C41 H41B 0.9800
C41 H41C 0.9800
C42 C47 1.3921(19)
C42 C43 1.4076(19)
C43 C44 1.379(2)
C43 H43 0.9500
C44 C45 1.396(2)
C44 H44 0.9500
C45 C46 1.3950(19)
C46 C47 1.3940(18)
C46 H46 0.9500
C47 H47 0.9500
C48 H48A 0.9800
C48 H48B 0.9800
C48 H48C 0.9800
C50 H50A 0.9800
C50 H50B 0.9800
C50 H50C 0.9800

loop_
_geom_torsion_atom_site_label_1
_geom_torsion_atom_site_label_2
_geom_torsion_atom_site_label_3
_geom_torsion_atom_site_label_4
_geom_torsion
C8 N1 C1 C2 175.99(13)
C9 N1 C1 C2 -11.7(2)
C8 N1 C1 C6 -4.07(13)
C9 N1 C1 C6 168.19(11)
C6 C1 C2 C3 0.02(19)
N1 C1 C2 C3 179.95(13)
C1 C2 C3 C4 -0.1(2)
C2 C3 C4 F1 -179.88(13)
C2 C3 C4 C5 0.0(2)
F1 C4 C5 C6 179.98(11)
C3 C4 C5 C6 0.1(2)
C4 C5 C6 C1 -0.16(18)
C4 C5 C6 C7 179.33(12)
C2 C1 C6 C5 0.09(18)
N1 C1 C6 C5 -179.85(11)
C2 C1 C6 C7 -179.49(11)
N1 C1 C6 C7 0.57(13)
C5 C6 C7 C8 -176.78(12)
C1 C6 C7 C8 2.76(12)
C5 C6 C7 C11 -50.91(17)
C1 C6 C7 C11 128.63(11)
C5 C6 C7 C13 63.35(17)
C1 C6 C7 C13 -117.11(12)
C9 N1 C8 O2 11.8(2)
C1 N1 C8 O2 -176.10(12)
C9 N1 C8 C7 -166.35(11)
C1 N1 C8 C7 5.79(13)
C6 C7 C8 O2 176.69(12)
C11 C7 C8 O2 52.64(17)
C13 C7 C8 O2 -58.82(16)
C6 C7 C8 N1 -5.15(12)
C11 C7 C8 N1 -129.20(11)
C13 C7 C8 N1 119.33(11)
C8 N1 C9 O1 -177.51(12)
C1 N1 C9 O1 11.46(19)
C8 N1 C9 C10 5.40(19)
C1 N1 C9 C10 -165.63(12)
C12 N2 C11 C17 -179.41(11)
C12 N2 C11 C7 3.10(15)
C6 C7 C11 N2 104.29(13)
C8 C7 C11 N2 -137.17(12)
C13 C7 C11 N2 -19.87(13)
C6 C7 C11 C17 -73.17(15)
C8 C7 C11 C17 45.37(16)
C13 C7 C11 C17 162.67(11)
C11 N2 C12 C24 137.58(11)
C11 N2 C12 C13 15.81(13)
N2 C12 C13 C14 -152.89(10)
C24 C12 C13 C14 88.79(13)
N2 C12 C13 C7 -27.07(12)
C24 C12 C13 C7 -145.39(10)
C6 C7 C13 C14 32.08(15)
C8 C7 C13 C14 -84.10(13)
C11 C7 C13 C14 153.92(11)
C6 C7 C13 C12 -94.95(12)
C8 C7 C13 C12 148.87(10)
C11 C7 C13 C12 26.89(11)
C15 O4 C14 O3 5.48(19)
C15 O4 C14 C13 -175.10(10)
C12 C13 C14 O3 -13.08(19)
C7 C13 C14 O3 -132.77(13)
C12 C13 C14 O4 167.49(10)
C7 C13 C14 O4 47.81(14)
C14 O4 C15 C16 170.48(12)
N2 C11 C17 C22 -160.08(13)
C7 C11 C17 C22 17.18(19)
N2 C11 C17 C18 20.55(19)
C7 C11 C17 C18 -162.20(12)
C22 C17 C18 C19 -1.3(2)
C11 C17 C18 C19 178.12(13)
C17 C18 C19 C20 1.2(2)
C23 O5 C20 C21 6.8(2)
C23 O5 C20 C19 -174.26(14)
C18 C19 C20 O5 -178.65(14)
C18 C19 C20 C21 0.3(2)
O5 C20 C21 C22 177.18(14)
C19 C20 C21 C22 -1.7(2)
C18 C17 C22 C21 -0.1(2)
C11 C17 C22 C21 -179.50(12)
C20 C21 C22 C17 1.6(2)
C25 O7 C24 O6 5.1(2)
C25 O7 C24 C12 -172.99(11)
N2 C12 C24 O6 -98.64(16)
C13 C12 C24 O6 18.06(19)
N2 C12 C24 O7 79.49(13)
C13 C12 C24 O7 -163.81(10)
C33 N3 C26 C31 -0.71(14)
C34 N3 C26 C31 -177.78(13)
C33 N3 C26 C27 179.42(13)
C34 N3 C26 C27 2.3(2)
C31 C26 C27 C28 -0.4(2)
N3 C26 C27 C28 179.44(14)
C26 C27 C28 C29 0.0(2)
C27 C28 C29 F2 -179.81(15)
C27 C28 C29 C30 -0.1(3)
F2 C29 C30 C31 -179.74(14)
C28 C29 C30 C31 0.5(2)
C29 C30 C31 C26 -0.9(2)
C29 C30 C31 C32 -179.54(13)
C27 C26 C31 C30 0.9(2)
N3 C26 C31 C30 -178.97(12)
C27 C26 C31 C32 179.76(12)
N3 C26 C31 C32 -0.12(14)
C30 C31 C32 C33 179.54(13)
C26 C31 C32 C33 0.81(13)
C30 C31 C32 C36 53.59(18)
C26 C31 C32 C36 -125.14(11)
C30 C31 C32 C38 -58.93(18)
C26 C31 C32 C38 122.33(12)
C34 N3 C33 O9 -0.7(2)
C26 N3 C33 O9 -177.69(13)
C34 N3 C33 C32 178.22(12)
C26 N3 C33 C32 1.22(13)
C31 C32 C33 O9 177.72(12)
C36 C32 C33 O9 -61.29(17)
C38 C32 C33 O9 52.10(16)
C31 C32 C33 N3 -1.22(13)
C36 C32 C33 N3 119.77(11)
C38 C32 C33 N3 -126.84(11)
C33 N3 C34 O8 -177.20(15)
C26 N3 C34 O8 -0.6(2)
C33 N3 C34 C35 2.8(2)
C26 N3 C34 C35 179.42(17)
C37 N4 C36 C42 -175.93(11)
C37 N4 C36 C32 -3.90(15)
C31 C32 C36 N4 -101.99(13)
C33 C32 C36 N4 140.86(12)
C38 C32 C36 N4 21.37(14)
C31 C32 C36 C42 69.85(15)
C33 C32 C36 C42 -47.30(17)
C38 C32 C36 C42 -166.80(12)
C36 N4 C37 C49 -138.10(12)
C36 N4 C37 C38 -15.93(14)
N4 C37 C38 C39 154.06(11)
C49 C37 C38 C39 -87.54(14)
N4 C37 C38 C32 28.09(12)
C49 C37 C38 C32 146.49(11)
C31 C32 C38 C39 -36.44(16)
C33 C32 C38 C39 80.84(13)
C36 C32 C38 C39 -154.81(11)
C31 C32 C38 C37 90.03(13)
C33 C32 C38 C37 -152.68(10)
C36 C32 C38 C37 -28.34(12)
C40 O11 C39 O10 -4.88(19)
C40 O11 C39 C38 176.83(11)
C37 C38 C39 O10 17.42(19)
C32 C38 C39 O10 136.71(13)
C37 C38 C39 O11 -164.29(11)
C32 C38 C39 O11 -44.99(15)
C39 O11 C40 C41 -168.06(13)
N4 C36 C42 C47 -147.53(13)
C32 C36 C42 C47 41.27(18)
N4 C36 C42 C43 31.90(18)
C32 C36 C42 C43 -139.30(13)
C47 C42 C43 C44 -0.5(2)
C36 C42 C43 C44 -179.99(12)
C42 C43 C44 C45 1.2(2)
C48 O12 C45 C46 2.66(19)
C48 O12 C45 C44 -176.64(13)
C43 C44 C45 O12 178.37(13)
C43 C44 C45 C46 -1.0(2)
O12 C45 C46 C47 -179.29(12)
C44 C45 C46 C47 -0.01(19)
C43 C42 C47 C46 -0.48(19)
C36 C42 C47 C46 178.96(12)
C45 C46 C47 C42 0.74(19)
C50 O14 C49 O13 -3.8(2)
C50 O14 C49 C37 174.11(12)
N4 C37 C49 O13 95.19(16)
C38 C37 C49 O13 -21.47(19)
N4 C37 C49 O14 -82.72(13)
C38 C37 C49 O14 160.62(11)
